data_4076189
loop_
_publ_author_name
'de Fr\'emont, Pierre'
'Scott, Natalie M.'
'Stevens, Edwin D.'
'Ramnial, Taramatee'
'Lightbody, Owen C.'
'Macdonald, Charles L. B.'
'Clyburne, Jason A. C.'
'Abernethy, Colin D.'
'Nolan, Steven P.'

_publ_section_title
;
 Synthesis of Well-DefinedN-Heterocyclic Carbene Silver(I) Complexes
;
_journal_issue 26
_journal_name_full Organometallics
_journal_page_first 6301
_journal_paper_doi 10.1021/om050735i
_journal_volume 24
_journal_year 2005
_chemical_formula_sum 'C21 H24 Ag Cl N2'
_chemical_formula_weight 447.74
_chemical_name_systematic
;
 ?
;
_space_group_IT_number 60
_symmetry_cell_setting orthorhombic
_symmetry_space_group_name_Hall '-P 2n 2ab'
_symmetry_space_group_name_H-M 'P b c n'
_atom_sites_solution_hydrogens geom
_atom_sites_solution_primary direct
_atom_sites_solution_secondary difmap
_audit_creation_method SHELXL-97
_cell_angle_alpha 90.00
_cell_angle_beta 90.00
_cell_angle_gamma 90.00
_cell_formula_units_Z 8
_cell_length_a 17.0221(11)
_cell_length_b 14.0448(9)
_cell_length_c 17.2731(11)
_cell_measurement_reflns_used 6637
_cell_measurement_temperature 173(2)
_cell_measurement_theta_max 27.50
_cell_measurement_theta_min 2.22
_cell_volume 4129.5(5)
_computing_cell_refinement 'Bruker SMART'
_computing_data_collection 'Bruker SMART'
_computing_data_reduction 'Bruker SAINT'
_computing_molecular_graphics 'Bruker SHELXTL'
_computing_publication_material 'Bruker SHELXTL'
_computing_structure_refinement 'SHELXL-97 (Sheldrick, 1997)'
_computing_structure_solution 'Bruker SHELXTL'
_diffrn_ambient_temperature 173(2)
_diffrn_measured_fraction_theta_full 0.999
_diffrn_measured_fraction_theta_max 0.999
_diffrn_measurement_device_type 'CCD area detector'
_diffrn_measurement_method 'phi and omega scans'
_diffrn_radiation_monochromator graphite
_diffrn_radiation_source 'fine-focus sealed tube'
_diffrn_radiation_type MoK\a
_diffrn_radiation_wavelength 0.71069
_diffrn_reflns_av_R_equivalents 0.0327
_diffrn_reflns_av_sigmaI/netI 0.0226
_diffrn_reflns_limit_h_max 22
_diffrn_reflns_limit_h_min -22
_diffrn_reflns_limit_k_max 18
_diffrn_reflns_limit_k_min -18
_diffrn_reflns_limit_l_max 22
_diffrn_reflns_limit_l_min -22
_diffrn_reflns_number 38340
_diffrn_reflns_theta_full 27.54
_diffrn_reflns_theta_max 27.54
_diffrn_reflns_theta_min 1.88
_exptl_absorpt_coefficient_mu 1.111
_exptl_absorpt_correction_type none
_exptl_crystal_colour colourless
_exptl_crystal_density_diffrn 1.440
_exptl_crystal_density_meas 0
_exptl_crystal_density_method 'not measured'
_exptl_crystal_description prism
_exptl_crystal_F_000 1824
_exptl_crystal_size_max 0.40
_exptl_crystal_size_mid 0.30
_exptl_crystal_size_min 0.30
_refine_diff_density_max 1.832
_refine_diff_density_min -0.298
_refine_diff_density_rms 0.086
_refine_ls_extinction_method none
_refine_ls_goodness_of_fit_ref 1.032
_refine_ls_hydrogen_treatment mixed
_refine_ls_matrix_type full
_refine_ls_number_parameters 235
_refine_ls_number_reflns 4772
_refine_ls_number_restraints 0
_refine_ls_restrained_S_all 1.032
_refine_ls_R_factor_all 0.0547
_refine_ls_R_factor_gt 0.0403
_refine_ls_shift/su_max 0.106
_refine_ls_shift/su_mean 0.002
_refine_ls_structure_factor_coef Fsqd
_refine_ls_weighting_details 'calc w=1/[\s^2^(Fo^2^)+(0.0758P)^2^+3.8124P] where P=(Fo^2^+2Fc^2^)/3'
_refine_ls_weighting_scheme calc
_refine_ls_wR_factor_gt 0.1217
_refine_ls_wR_factor_ref 0.1334
_reflns_number_gt 3618
_reflns_number_total 4772
_reflns_threshold_expression >2sigma(I)
_cod_data_source_file om050735isi20050825_014043.cif
_cod_data_source_block pbcn
_cod_depositor_comments
;
The following automatic conversions were performed:

'_symmetry_cell_setting' value 'Orthorhombic' changed to
'orthorhombic' according to
/home/saulius/struct/CIF-dictionaries/cif_core.dic dictionary named
'cif_core.dic' version 2.4.1 from 2010-06-29.

Automatic conversion script
Id: cif_fix_values 1715 2011-07-08 13:25:40Z adriana 
;
_cod_original_sg_symbol_H-M Pbcn
_cod_database_code 4076189

loop_
_symmetry_equiv_pos_as_xyz
'x, y, z'
'-x+1/2, -y+1/2, z+1/2'
'x+1/2, -y+1/2, -z'
'-x, y, -z+1/2'
'-x, -y, -z'
'x-1/2, y-1/2, -z-1/2'
'-x-1/2, y-1/2, z'
'x, -y, z-1/2'

loop_
_atom_site_label
_atom_site_type_symbol
_atom_site_fract_x
_atom_site_fract_y
_atom_site_fract_z
_atom_site_U_iso_or_equiv
_atom_site_adp_type
_atom_site_occupancy
_atom_site_symmetry_multiplicity
_atom_site_calc_flag
_atom_site_refinement_flags
C11 C 0.5000 0.7366(3) 0.7500 0.0407(10) Uani 1 2 d S
C13 C 0.4607(3) 0.8905(3) 0.7434(3) 0.0682(13) Uani 1 1 d .
H13 H 0.4285 0.9435 0.7379 0.082 Uiso 1 1 calc R
C21 C 0.5000 0.4411(3) 0.7500 0.0326(8) Uani 1 2 d S
C23 C 0.4747(2) 0.2879(2) 0.7794(2) 0.0416(7) Uani 1 1 d .
H23 H 0.4536 0.2348 0.8040 0.050 Uiso 1 1 calc R
C111 C 0.36062(19) 0.7626(2) 0.7216(2) 0.0451(7) Uani 1 1 d .
C112 C 0.3398(2) 0.7565(2) 0.6440(2) 0.0497(8) Uani 1 1 d .
C113 C 0.2669(2) 0.7174(3) 0.6265(2) 0.0533(9) Uani 1 1 d .
H113 H 0.2518 0.7122 0.5750 0.064 Uiso 1 1 calc R
C114 C 0.21620(19) 0.6862(2) 0.6837(2) 0.0518(9) Uani 1 1 d .
C115 C 0.2377(2) 0.6969(3) 0.7598(2) 0.0506(9) Uani 1 1 d .
H115 H 0.2029 0.6781 0.7984 0.061 Uiso 1 1 calc R
C116 C 0.3102(2) 0.7350(2) 0.7811(2) 0.0486(8) Uani 1 1 d .
C117 C 0.3948(3) 0.7900(3) 0.5814(3) 0.0671(11) Uani 1 1 d .
H11A H 0.4017 0.8577 0.5855 0.101 Uiso 1 1 calc R
H11B H 0.3731 0.7748 0.5317 0.101 Uiso 1 1 calc R
H11C H 0.4447 0.7590 0.5872 0.101 Uiso 1 1 calc R
C118 C 0.1393(2) 0.6390(3) 0.6624(3) 0.0689(12) Uani 1 1 d .
H11D H 0.1079 0.6310 0.7081 0.103 Uiso 1 1 calc R
H11E H 0.1495 0.5779 0.6397 0.103 Uiso 1 1 calc R
H11F H 0.1116 0.6782 0.6260 0.103 Uiso 1 1 calc R
C119 C 0.3320(3) 0.7457(3) 0.8647(3) 0.0665(11) Uani 1 1 d .
H11G H 0.3686 0.6966 0.8788 0.100 Uiso 1 1 calc R
H11H H 0.2857 0.7404 0.8961 0.100 Uiso 1 1 calc R
H11I H 0.3558 0.8069 0.8727 0.100 Uiso 1 1 calc R
C211 C 0.40858(18) 0.4141(2) 0.85808(18) 0.0363(6) Uani 1 1 d .
C212 C 0.33575(18) 0.4528(2) 0.83911(19) 0.0401(7) Uani 1 1 d .
C213 C 0.2898(2) 0.4870(2) 0.8992(2) 0.0464(8) Uani 1 1 d .
H213 H 0.2411 0.5137 0.8880 0.056 Uiso 1 1 calc R
C214 C 0.3145(2) 0.4826(2) 0.9754(2) 0.0504(8) Uani 1 1 d .
C215 C 0.3860(2) 0.4404(3) 0.9920(2) 0.0506(8) Uani 1 1 d .
H215 H 0.4019 0.4355 1.0434 0.061 Uiso 1 1 calc R
C216 C 0.4349(2) 0.4050(2) 0.93435(19) 0.0429(7) Uani 1 1 d .
C217 C 0.3074(2) 0.4574(3) 0.75635(19) 0.0477(8) Uani 1 1 d .
H21A H 0.2515 0.4665 0.7557 0.072 Uiso 1 1 calc R
H21B H 0.3203 0.3991 0.7303 0.072 Uiso 1 1 calc R
H21C H 0.3324 0.5097 0.7304 0.072 Uiso 1 1 calc R
C218 C 0.2652(3) 0.5259(3) 1.0390(3) 0.0693(12) Uani 1 1 d .
H21D H 0.2740 0.4919 1.0864 0.104 Uiso 1 1 calc R
H21E H 0.2106 0.5219 1.0252 0.104 Uiso 1 1 calc R
H21F H 0.2795 0.5915 1.0458 0.104 Uiso 1 1 calc R
C219 C 0.5118(2) 0.3580(3) 0.9531(2) 0.0562(9) Uani 1 1 d .
H21G H 0.5254 0.3710 1.0060 0.084 Uiso 1 1 calc R
H21H H 0.5519 0.3825 0.9195 0.084 Uiso 1 1 calc R
H21I H 0.5071 0.2905 0.9458 0.084 Uiso 1 1 calc R
N12 N 0.43811(17) 0.79626(19) 0.73990(18) 0.0465(7) Uani 1 1 d .
N22 N 0.45960(15) 0.38225(17) 0.79679(15) 0.0356(5) Uani 1 1 d .
Cl1 Cl 0.07683(6) 0.57187(7) 0.88872(6) 0.0602(3) Uani 1 1 d .
Ag1 Ag 0.5000 0.58953(2) 0.7500 0.03292(12) Uani 1 2 d S
Ag2 Ag 0.0000 0.5000 1.0000 0.06283(16) Uani 1 2 d S

loop_
_atom_site_aniso_label
_atom_site_aniso_U_11
_atom_site_aniso_U_22
_atom_site_aniso_U_33
_atom_site_aniso_U_23
_atom_site_aniso_U_13
_atom_site_aniso_U_12
C11 0.037(2) 0.027(2) 0.058(3) 0.000 0.0025(19) 0.000
C13 0.051(2) 0.0270(16) 0.126(4) 0.002(2) -0.009(2) 0.0004(16)
C21 0.033(2) 0.029(2) 0.036(2) 0.000 0.0037(16) 0.000
C23 0.0469(17) 0.0243(14) 0.0537(18) 0.0024(13) 0.0065(15) -0.0007(13)
C111 0.0366(16) 0.0292(15) 0.069(2) 0.0043(15) -0.0004(15) 0.0056(13)
C112 0.0463(19) 0.0333(17) 0.070(2) 0.0086(15) 0.0069(16) 0.0049(14)
C113 0.051(2) 0.0426(18) 0.067(2) 0.0015(17) -0.0040(17) 0.0105(15)
C114 0.0350(16) 0.0387(17) 0.082(3) 0.0008(17) 0.0026(17) 0.0066(14)
C115 0.0396(18) 0.0410(19) 0.071(3) 0.0058(16) 0.0097(16) 0.0063(14)
C116 0.0412(18) 0.0360(17) 0.069(2) 0.0062(16) 0.0017(16) 0.0080(14)
C117 0.069(3) 0.058(2) 0.074(3) 0.015(2) 0.012(2) -0.002(2)
C118 0.0385(19) 0.064(3) 0.104(3) -0.016(2) -0.001(2) 0.0027(18)
C119 0.063(3) 0.070(3) 0.067(3) 0.003(2) 0.002(2) 0.002(2)
C211 0.0388(16) 0.0286(14) 0.0415(16) 0.0032(12) 0.0098(12) -0.0004(11)
C212 0.0408(16) 0.0320(15) 0.0473(17) 0.0033(13) 0.0040(13) 0.0004(12)
C213 0.0406(17) 0.0389(17) 0.060(2) 0.0075(15) 0.0091(15) 0.0062(13)
C214 0.053(2) 0.0445(18) 0.054(2) 0.0022(15) 0.0164(17) 0.0062(15)
C215 0.059(2) 0.053(2) 0.0394(17) 0.0037(15) 0.0081(15) 0.0067(17)
C216 0.0446(18) 0.0412(17) 0.0429(17) 0.0033(13) 0.0038(14) 0.0009(13)
C217 0.0494(19) 0.0411(18) 0.053(2) 0.0026(14) -0.0037(15) 0.0046(15)
C218 0.077(3) 0.066(3) 0.064(3) -0.002(2) 0.031(2) 0.017(2)
C219 0.049(2) 0.069(3) 0.050(2) 0.0019(19) 0.0002(15) 0.0134(17)
N12 0.0372(14) 0.0256(13) 0.077(2) 0.0017(12) 0.0013(13) 0.0032(11)
N22 0.0397(14) 0.0269(12) 0.0403(14) 0.0003(10) 0.0066(11) -0.0006(10)
Cl1 0.0502(5) 0.0596(5) 0.0709(6) -0.0001(5) -0.0133(4) 0.0092(4)
Ag1 0.03341(19) 0.02239(17) 0.0430(2) 0.000 0.00577(12) 0.000
Ag2 0.0580(3) 0.0532(3) 0.0773(3) -0.0050(2) -0.0237(2) 0.00201(18)

loop_
_atom_type_symbol
_atom_type_description
_atom_type_scat_dispersion_real
_atom_type_scat_dispersion_imag
_atom_type_scat_source
C C 0.0033 0.0016 'International Tables Vol C Tables 4.2.6.8 and 6.1.1.4'
H H 0.0000 0.0000 'International Tables Vol C Tables 4.2.6.8 and 6.1.1.4'
N N 0.0061 0.0033 'International Tables Vol C Tables 4.2.6.8 and 6.1.1.4'
Cl Cl 0.1484 0.1585 'International Tables Vol C Tables 4.2.6.8 and 6.1.1.4'
Ag Ag -0.8971 1.1015 'International Tables Vol C Tables 4.2.6.8 and 6.1.1.4'

loop_
_geom_angle_atom_site_label_1
_geom_angle_atom_site_label_2
_geom_angle_atom_site_label_3
_geom_angle
_geom_angle_site_symmetry_1
N12 C11 N12 103.8(4) 4_656
N12 C11 Ag1 128.1(2) 4_656
N12 C11 Ag1 128.1(2) .
C13 C13 N12 106.4(2) 4_656
N22 C21 N22 104.1(4) 4_656
N22 C21 Ag1 127.94(18) 4_656
N22 C21 Ag1 127.94(18) .
C23 C23 N22 106.57(17) 4_656
C112 C111 C116 122.5(3) .
C112 C111 N12 117.8(3) .
C116 C111 N12 119.7(4) .
C111 C112 C113 117.5(3) .
C111 C112 C117 121.0(4) .
C113 C112 C117 121.5(4) .
C114 C113 C112 121.8(4) .
C115 C114 C113 118.8(3) .
C115 C114 C118 120.8(4) .
C113 C114 C118 120.4(4) .
C114 C115 C116 122.1(4) .
C115 C116 C111 117.2(4) .
C115 C116 C119 120.8(4) .
C111 C116 C119 122.0(4) .
C212 C211 C216 122.9(3) .
C212 C211 N22 119.0(3) .
C216 C211 N22 118.1(3) .
C213 C212 C211 117.5(3) .
C213 C212 C217 120.9(3) .
C211 C212 C217 121.6(3) .
C214 C213 C212 121.7(3) .
C213 C214 C215 119.0(3) .
C213 C214 C218 120.3(4) .
C215 C214 C218 120.7(4) .
C214 C215 C216 122.0(3) .
C215 C216 C211 116.8(3) .
C215 C216 C219 121.6(3) .
C211 C216 C219 121.6(3) .
C11 N12 C13 111.7(3) .
C11 N12 C111 122.5(3) .
C13 N12 C111 125.6(3) .
C21 N22 C23 111.4(3) .
C21 N22 C211 123.9(3) .
C23 N22 C211 124.7(2) .
C11 Ag1 C21 180.000(1) .
Cl1 Ag2 Cl1 180.0 5_567

loop_
_geom_bond_atom_site_label_1
_geom_bond_atom_site_label_2
_geom_bond_distance
_geom_bond_site_symmetry_2
C11 N12 1.357(4) 4_656
C11 N12 1.357(4) .
C11 Ag1 2.066(5) .
C13 C13 1.355(9) 4_656
C13 N12 1.379(5) .
C21 N22 1.345(4) 4_656
C21 N22 1.345(4) .
C21 Ag1 2.084(5) .
C23 C23 1.334(7) 4_656
C23 N22 1.383(4) .
C111 C112 1.388(6) .
C111 C116 1.395(5) .
C111 N12 1.437(4) .
C112 C113 1.390(5) .
C112 C117 1.506(5) .
C113 C114 1.383(5) .
C114 C115 1.373(5) .
C114 C118 1.513(5) .
C115 C116 1.394(5) .
C116 C119 1.498(6) .
C211 C212 1.392(4) .
C211 C216 1.398(5) .
C211 N22 1.441(4) .
C212 C213 1.386(5) .
C212 C217 1.510(5) .
C213 C214 1.383(5) .
C214 C215 1.384(5) .
C214 C218 1.511(5) .
C215 C216 1.391(5) .
C216 C219 1.500(5) .
Cl1 Ag2 2.5345(11) .
Ag2 Cl1 2.5345(11) 5_567
